data_7060007
loop_
_publ_author_name
'Zhang, Baoyue'
'Ying, Jun'
'Zhang, Xinyue'
'Wang, Chen'
'Tian, Aixiang'

_publ_section_title
;
 Five Keggin-based compounds modified by bis- and mono-[1,3,4]triazole
 ligands: characterization, and selective photocatalytic and
 electrochemical properties
;
_journal_issue 41
_journal_name_full 'New Journal of Chemistry'
_journal_page_first 18074
_journal_page_last 18083
_journal_paper_doi 10.1039/D0NJ03485A
_journal_volume 44
_journal_year 2020
_chemical_formula_moiety 'O40 Si W12, C36 H37 Cl Cu3 N18 O, 0.5(H8 O4)'
_chemical_formula_sum 'C36 H41 Cl Cu3 N18 O43 Si W12'
_chemical_formula_weight 3874.23
_space_group_crystal_system orthorhombic
_space_group_IT_number 63
_space_group_name_Hall '-C 2c 2'
_space_group_name_H-M_alt 'C m c m'
_atom_sites_solution_hydrogens mixed
_atom_sites_solution_primary dual
_audit_creation_date 2020-08-25
_audit_creation_method
;
Olex2 1.3
(compiled 2020.06.28 svn.raecde09e for OlexSys, GUI svn.r6132)
;
_audit_update_record
;
2020-09-06 deposited with the CCDC.	2020-09-11 downloaded from the CCDC.
;
_cell_angle_alpha 90
_cell_angle_beta 90
_cell_angle_gamma 90
_cell_formula_units_Z 4
_cell_length_a 16.5772(10)
_cell_length_b 20.5702(10)
_cell_length_c 20.9666(11)
_cell_measurement_reflns_used 3435
_cell_measurement_temperature 296.15
_cell_measurement_theta_max 26.774
_cell_measurement_theta_min 2.205
_cell_volume 7149.5(7)
_computing_cell_refinement 'SAINT V8.18C (?, 2016)'
_computing_data_reduction 'SAINT V8.18C (?, 2016)'
_computing_molecular_graphics 'Olex2 1.3 (Dolomanov et al., 2009)'
_computing_publication_material 'Olex2 1.3 (Dolomanov et al., 2009)'
_computing_structure_refinement 'SHELXL 2018/3 (Sheldrick, 2015)'
_computing_structure_solution 'SHELXT  (Sheldrick, 2015)'
_diffrn_ambient_temperature 296.15
_diffrn_measured_fraction_theta_full 0.996
_diffrn_measured_fraction_theta_max 0.996
_diffrn_measurement_device_type CCD
_diffrn_radiation_type MoK\a
_diffrn_radiation_wavelength 0.71073
_diffrn_reflns_av_R_equivalents 0.0584
_diffrn_reflns_av_unetI/netI 0.0383
_diffrn_reflns_Laue_measured_fraction_full 0.996
_diffrn_reflns_Laue_measured_fraction_max 0.996
_diffrn_reflns_limit_h_max 20
_diffrn_reflns_limit_h_min -16
_diffrn_reflns_limit_k_max 25
_diffrn_reflns_limit_k_min -25
_diffrn_reflns_limit_l_max 25
_diffrn_reflns_limit_l_min -26
_diffrn_reflns_number 22784
_diffrn_reflns_point_group_measured_fraction_full 0.996
_diffrn_reflns_point_group_measured_fraction_max 0.996
_diffrn_reflns_theta_full 25.242
_diffrn_reflns_theta_max 26.500
_diffrn_reflns_theta_min 1.578
_exptl_absorpt_coefficient_mu 20.248
_exptl_absorpt_correction_T_max 0.7457
_exptl_absorpt_correction_T_min 0.4616
_exptl_absorpt_correction_type multi-scan
_exptl_absorpt_process_details
;
SADABS-2008/1 (Bruker,2008) was used for absorption correction.
wR2(int) was 0.1066 before and 0.0332 after correction.
The Ratio of minimum to maximum transmission is 0.6190.
The \l/2 correction factor is 0.0015.
;
_exptl_crystal_colour colourless
_exptl_crystal_colour_primary colourless
_exptl_crystal_density_diffrn 3.599
_exptl_crystal_description block
_exptl_crystal_F_000 6932
_refine_diff_density_max 1.686
_refine_diff_density_min -1.335
_refine_diff_density_rms 0.205
_refine_ls_extinction_method none
_refine_ls_goodness_of_fit_ref 1.072
_refine_ls_hydrogen_treatment constr
_refine_ls_matrix_type full
_refine_ls_number_parameters 403
_refine_ls_number_reflns 3938
_refine_ls_number_restraints 90
_refine_ls_restrained_S_all 1.068
_refine_ls_R_factor_all 0.0615
_refine_ls_R_factor_gt 0.0340
_refine_ls_shift/su_max 0.001
_refine_ls_shift/su_mean 0.000
_refine_ls_structure_factor_coef Fsqd
_refine_ls_weighting_details 'w=1/[\s^2^(Fo^2^)+(0.0243P)^2^+64.1432P] where P=(Fo^2^+2Fc^2^)/3'
_refine_ls_weighting_scheme calc
_refine_ls_wR_factor_gt 0.0624
_refine_ls_wR_factor_ref 0.0709
_reflns_Friedel_coverage 0.000
_reflns_number_gt 2830
_reflns_number_total 3938
_reflns_threshold_expression 'I > 2\s(I)'
_cod_data_source_file d0nj03485a2.cif
_cod_data_source_block 3
_cod_depositor_comments 'Adding full bibliography for 7060005--7060009.cif.'
_cod_database_code 7060007
_shelx_shelxl_version_number 2018/3
_shelx_space_group_comment
;
The symmetry employed for this shelxl refinement is uniquely defined
by the following loop, which should always be used as a source of
symmetry information in preference to the above space-group names.
They are only intended as comments.
;
_olex2_refinement_description
;
1. Fixed Uiso
 At 1.2 times of:
  All C(H) groups, All C(H,H) groups
 At 1.5 times of:
  All O(H) groups, All O(H,H) groups
2. Uiso/Uaniso restraints and constraints
Uanis(O15) \\sim Ueq: with sigma of 0.01 and sigma for terminal atoms of 0.02
Uanis(C4) \\sim Ueq, Uanis(N1) \\sim Ueq, Uanis(C5) \\sim Ueq, Uanis(N2) \\sim
Ueq, Uanis(C3) \\sim Ueq, Uanis(C2) \\sim Ueq, Uanis(C1) \\sim Ueq: with sigma
of 0.01 and sigma for terminal atoms of 0.02
Uanis(O2A) \\sim Ueq: with sigma of 0.005 and sigma for terminal atoms of 0.01
Uanis(O12A) \\sim Ueq: with sigma of 0.005 and sigma for terminal atoms of 0.01
3. Rigid body (RIGU) restrains
 N1, N2, C2, C3, C4, C5
 with sigma for 1-2 distances of 0.004 and sigma for 1-3 distances of 0.004
4. Others
 Fixed Sof: W1(0.5) W3(0.5) W3A(0.5) W4(0.5) O1(0.5) O1A(0.5) O2(0.5) O2A(0.5)
 O3(0.5) O3A(0.5) O4(0.5) O5(0.5) O6(0.5) O8(0.5) O8A(0.5) O9(0.5) O9A(0.5)
 O11(0.5) O11A(0.5) O12(0.5) O12A(0.5) O13(0.5) Cl1(0.25) O15(0.25) H15(0.25)
 N2(0.5) C2(0.5) C3(0.5) H3A(0.5) H3B(0.5) C4(0.5) H4(0.5) H5(0.5) H14B(0.25)
 O16(0.25) H16(0.5)
5.a Riding coordinates:
 O15(H15), C1(H1), O14(H14A,H14B), O16(H16)
5.b Secondary CH2 refined with riding coordinates:
 C3(H3A,H3B), C8(H8A,H8B)
5.c Aromatic/amide H refined with riding coordinates:
 C4(H4), C5(H5), C6(H6), C7(H7), C9(H9), C10(H10)
;
_olex2_submission_special_instructions 'No special instructions were received'

loop_
_space_group_symop_operation_xyz
'x, y, z'
'-x, -y, z+1/2'
'-x, y, -z+1/2'
'x, -y, -z'
'x+1/2, y+1/2, z'
'-x+1/2, -y+1/2, z+1/2'
'-x+1/2, y+1/2, -z+1/2'
'x+1/2, -y+1/2, -z'
'-x, -y, -z'
'x, y, -z-1/2'
'x, -y, z-1/2'
'-x, y, z'
'-x+1/2, -y+1/2, -z'
'x+1/2, y+1/2, -z-1/2'
'x+1/2, -y+1/2, z-1/2'
'-x+1/2, y+1/2, z'

loop_
_atom_site_label
_atom_site_type_symbol
_atom_site_fract_x
_atom_site_fract_y
_atom_site_fract_z
_atom_site_U_iso_or_equiv
_atom_site_adp_type
_atom_site_occupancy
_atom_site_site_symmetry_order
_atom_site_calc_flag
_atom_site_refinement_flags_posn
_atom_site_refinement_flags_adp
_atom_site_refinement_flags_occupancy
_atom_site_disorder_assembly
_atom_site_disorder_group
W1 W 1.01502(6) 0.31301(3) 0.86930(4) 0.0298(3) Uani 0.5 1 d . . P . .
W2 W 0.84974(3) 0.31137(2) 0.750000 0.02977(14) Uani 1 2 d S T P . .
W3 W 0.84034(17) 0.42833(16) 0.63778(15) 0.0270(5) Uani 0.5 1 d . . P A 1
W3A W 0.85705(16) 0.43945(15) 0.62517(15) 0.0263(4) Uani 0.5 1 d . . P A 2
W4 W 0.85231(4) 0.55514(3) 0.73854(6) 0.0231(4) Uani 0.5 1 d . . P . .
W5 W 1.000000 0.55392(2) 0.87106(2) 0.02433(13) Uani 1 2 d S T P . .
Si1 Si 1.000000 0.4328(2) 0.750000 0.0119(8) Uani 1 4 d S T P . .
O1 O 0.7653(12) 0.4426(11) 0.5847(10) 0.037(5) Uani 0.5 1 d . . P A 1
O1A O 0.7882(14) 0.4249(12) 0.5664(12) 0.046(6) Uani 0.5 1 d . . P A 2
O2 O 0.7931(8) 0.3590(7) 0.6868(8) 0.034(4) Uani 0.5 1 d . . P A 1
O2A O 0.8245(8) 0.3791(7) 0.6898(7) 0.026(4) Uani 0.5 1 d . U P A 2
O3 O 0.8184(7) 0.4878(6) 0.7052(6) 0.022(3) Uani 0.5 1 d . . P A 1
O3A O 0.8025(7) 0.5059(6) 0.6712(6) 0.028(3) Uani 0.5 1 d . . P A 2
O4 O 0.9477(6) 0.4780(5) 0.7031(5) 0.018(2) Uani 0.5 1 d . . P A .
O5 O 0.9420(6) 0.3883(5) 0.7072(5) 0.028(3) Uani 0.5 1 d . . P A .
O6 O 0.7806(7) 0.2542(6) 0.7289(6) 0.046(5) Uani 0.5 1 d . . P A .
O7 O 0.7796(5) 0.6124(4) 0.750000 0.030(2) Uani 1 2 d S T P A .
O8 O 0.9356(9) 0.2884(8) 0.8043(8) 0.035(4) Uani 0.5 1 d . . P A 1
O8A O 0.9064(9) 0.2694(8) 0.8190(9) 0.034(4) Uani 0.5 1 d . . P A 2
O9 O 0.9155(9) 0.5959(7) 0.8252(6) 0.018(3) Uani 0.5 1 d . . P A 1
O9A O 0.9287(10) 0.5764(8) 0.8011(7) 0.031(4) Uani 0.5 1 d . . P A 2
O10 O 1.000000 0.2554(4) 0.9268(5) 0.044(3) Uani 1 2 d S T P A .
O11 O 1.0996(8) 0.3615(7) 0.9057(7) 0.033(3) Uani 0.5 1 d . . P A 1
O11A O 1.0581(8) 0.3797(6) 0.8946(6) 0.023(3) Uani 0.5 1 d . . P A 2
O12 O 0.9200(9) 0.4880(7) 0.8876(6) 0.030(4) Uani 0.5 1 d . . P A 1
O12A O 0.9203(9) 0.5056(7) 0.9150(6) 0.026(4) Uani 0.5 1 d . U P A 2
O13 O 1.0239(6) 0.6115(5) 0.9255(5) 0.033(3) Uani 0.5 1 d . . P A .
Cu1 Cu 0.500000 0.500000 0.500000 0.0219(4) Uani 1 4 d S T P . .
Cu2 Cu 0.500000 0.47467(8) 0.32094(6) 0.0300(4) Uani 1 2 d S T P . .
Cl1 Cl 0.6003(5) 0.5117(4) 0.250000 0.0467(19) Uani 0.5 2 d S T P B 2
O15 O 0.5663(12) 0.4762(10) 0.250000 0.042(5) Uani 0.5 2 d S TU P B 1
H15 H 0.601426 0.506527 0.250000 0.062 Uiso 0.5 2 d R U P B 1
N1 N 0.500000 0.4305(5) 0.6221(5) 0.048(3) Uani 1 2 d S TU P . .
N2 N 0.5202(8) 0.3268(6) 0.6024(5) 0.029(4) Uani 0.5 1 d . U P C -1
N3 N 0.500000 0.4209(5) 0.5588(4) 0.033(3) Uani 1 2 d S T P C .
N4 N 0.5923(5) 0.4536(3) 0.4420(3) 0.0318(18) Uani 1 1 d . . . . .
N5 N 0.5875(4) 0.4409(3) 0.3771(3) 0.0298(17) Uani 1 1 d . . . . .
N6 N 0.6981(5) 0.3989(4) 0.4127(4) 0.040(2) Uani 1 1 d . . . . .
C1 C 0.5719(8) 0.2401(5) 0.7168(5) 0.055(3) Uani 1 1 d . U . . .
H1 H 0.615874 0.259600 0.686979 0.066 Uiso 1 1 d R U . C .
C2 C 0.5163(11) 0.2429(6) 0.6840(7) 0.022(5) Uani 0.5 1 d . U P C -1
C3 C 0.5221(12) 0.2558(8) 0.6128(8) 0.042(5) Uani 0.5 1 d . U P C -1
H3A H 0.571809 0.237764 0.596107 0.051 Uiso 0.5 1 calc R U P C -1
H3B H 0.477186 0.235401 0.590899 0.051 Uiso 0.5 1 calc R U P C -1
C4 C 0.5215(10) 0.3733(7) 0.6480(7) 0.028(4) Uani 0.5 1 d . U P C -1
H4 H 0.535094 0.366738 0.690562 0.034 Uiso 0.5 1 calc R U P C -1
C5 C 0.500000 0.3589(7) 0.5492(6) 0.039(3) Uani 1 2 d S TU P . .
H5 H 0.487590 0.339217 0.510505 0.047 Uiso 0.5 1 calc R U P C .
C6 C 0.6601(6) 0.4274(4) 0.4613(5) 0.041(3) Uani 1 1 d . . . . .
H6 H 0.679105 0.428598 0.503041 0.049 Uiso 1 1 calc R U . . .
C7 C 0.6517(6) 0.4080(5) 0.3606(5) 0.043(3) Uani 1 1 d . . . . .
H7 H 0.663355 0.393307 0.319656 0.052 Uiso 1 1 calc R U . . .
C8 C 0.7724(6) 0.3593(5) 0.4154(6) 0.057(3) Uani 1 1 d . . . . .
H8A H 0.816725 0.385678 0.430940 0.068 Uiso 1 1 calc R U . . .
H8B H 0.786030 0.344120 0.372945 0.068 Uiso 1 1 calc R U . . .
C9 C 0.6904(6) 0.2669(6) 0.4586(5) 0.057(3) Uani 1 1 d . . . . .
H9 H 0.649563 0.278307 0.430260 0.068 Uiso 1 1 calc R U . . .
C10 C 0.8207(6) 0.2850(5) 0.5008(5) 0.048(3) Uani 1 1 d . . . . .
H10 H 0.868621 0.308495 0.501529 0.057 Uiso 1 1 calc R U . . .
C11 C 0.7601(6) 0.3016(5) 0.4592(5) 0.038(2) Uani 1 1 d . . . . .
O14 O 1.000000 0.1516(9) 0.750000 0.130(9) Uani 1 4 d S T P . .
H14A H 1.000000 0.112758 0.750000 0.196 Uiso 1 4 d R U P . .
H14B H 0.964960 0.174828 0.731130 0.196 Uiso 0.25 1 d R U P . .
O16 O 0.6534(15) 0.5941(14) 0.250000 0.115(11) Uani 0.5 2 d S T P D 1
H16 H 0.684010 0.588721 0.220180 0.172 Uiso 0.5 1 d R U P D 1

loop_
_atom_site_aniso_label
_atom_site_aniso_U_11
_atom_site_aniso_U_22
_atom_site_aniso_U_33
_atom_site_aniso_U_23
_atom_site_aniso_U_13
_atom_site_aniso_U_12
W1 0.0207(10) 0.0241(3) 0.0447(4) 0.0137(3) 0.0029(3) 0.0029(3)
W2 0.0172(3) 0.0215(3) 0.0506(3) 0.000 0.000 -0.0064(2)
W3 0.0167(10) 0.0310(11) 0.0332(11) -0.0061(7) -0.0068(6) 0.0002(7)
W3A 0.0201(11) 0.0247(10) 0.0342(12) -0.0055(7) -0.0097(7) 0.0034(7)
W4 0.0189(3) 0.0193(3) 0.0312(11) -0.0008(3) -0.0013(3) 0.0072(2)
W5 0.0222(3) 0.0239(3) 0.0269(3) -0.0040(2) 0.000 0.000
Si1 0.0077(19) 0.0046(18) 0.023(2) 0.000 0.000 0.000
O1 0.023(11) 0.049(14) 0.040(12) -0.004(9) -0.024(9) -0.001(8)
O1A 0.032(13) 0.050(14) 0.057(14) -0.018(9) -0.007(9) 0.003(9)
O2 0.019(8) 0.033(9) 0.052(9) -0.003(7) -0.009(7) -0.004(7)
O2A 0.025(5) 0.022(5) 0.032(5) 0.002(4) -0.008(4) -0.005(4)
O3 0.015(6) 0.026(7) 0.024(7) 0.005(6) -0.004(5) -0.002(5)
O3A 0.022(7) 0.033(8) 0.030(8) -0.001(7) 0.000(6) 0.002(6)
O4 0.011(5) 0.020(6) 0.021(6) 0.002(5) -0.005(4) 0.007(4)
O5 0.020(6) 0.026(7) 0.038(7) -0.015(6) 0.002(5) -0.003(5)
O6 0.034(7) 0.031(6) 0.074(14) -0.004(6) -0.011(6) -0.006(6)
O7 0.032(5) 0.024(5) 0.033(5) 0.000 0.000 0.007(4)
O8 0.021(9) 0.041(11) 0.042(9) 0.024(8) 0.008(7) 0.007(7)
O8A 0.019(9) 0.025(9) 0.059(11) 0.014(7) 0.018(7) 0.008(7)
O9 0.019(7) 0.015(8) 0.020(8) 0.001(6) 0.009(6) 0.003(6)
O9A 0.035(9) 0.030(10) 0.028(9) -0.005(7) 0.007(7) 0.004(7)
O10 0.034(6) 0.038(6) 0.061(6) 0.017(5) 0.000 0.000
O11 0.021(8) 0.040(9) 0.038(8) 0.018(7) 0.006(7) 0.006(7)
O11A 0.026(7) 0.019(7) 0.023(7) 0.008(5) -0.015(6) -0.002(6)
O12 0.029(7) 0.042(9) 0.020(7) -0.003(7) -0.008(7) 0.017(7)
O12A 0.028(5) 0.028(5) 0.023(5) 0.001(4) 0.005(4) 0.001(4)
O13 0.021(8) 0.041(7) 0.036(6) -0.011(6) 0.000(5) -0.004(5)
Cu1 0.0343(12) 0.0206(10) 0.0109(9) 0.0027(8) 0.000 0.000
Cu2 0.0342(9) 0.0434(10) 0.0123(7) 0.0044(7) 0.000 0.000
Cl1 0.042(5) 0.067(6) 0.031(4) 0.000 0.000 -0.009(4)
O15 0.039(9) 0.046(9) 0.040(8) 0.000 0.000 -0.018(7)
N1 0.076(7) 0.032(5) 0.035(6) 0.006(5) 0.000 0.000
N2 0.042(10) 0.027(4) 0.017(4) 0.001(4) 0.005(5) 0.002(5)
N3 0.062(8) 0.024(6) 0.015(5) -0.003(4) 0.000 0.000
N4 0.039(5) 0.036(4) 0.020(4) 0.005(3) -0.013(3) 0.000(4)
N5 0.033(4) 0.036(4) 0.020(4) 0.006(3) -0.003(3) 0.002(4)
N6 0.025(4) 0.048(5) 0.048(5) 0.027(4) -0.006(4) -0.002(4)
C1 0.068(7) 0.032(5) 0.065(6) 0.006(5) 0.014(5) 0.015(5)
C2 0.028(11) 0.005(5) 0.034(6) 0.001(5) 0.006(6) 0.000(6)
C3 0.059(11) 0.032(5) 0.036(6) -0.003(5) 0.004(6) 0.003(6)
C4 0.043(10) 0.030(5) 0.012(5) 0.003(4) 0.000(5) -0.003(5)
C5 0.056(7) 0.043(7) 0.018(5) 0.002(5) 0.000 0.000
C6 0.055(7) 0.034(6) 0.034(6) 0.012(5) -0.017(5) -0.008(5)
C7 0.035(6) 0.056(7) 0.038(6) 0.006(5) 0.003(5) 0.011(5)
C8 0.028(6) 0.068(8) 0.074(8) 0.038(7) 0.007(6) 0.013(6)
C9 0.033(6) 0.070(8) 0.067(7) 0.039(7) -0.013(6) -0.004(6)
C10 0.027(5) 0.048(6) 0.068(7) 0.021(6) -0.011(5) -0.006(5)
C11 0.028(5) 0.040(6) 0.047(6) 0.021(5) 0.001(5) 0.005(5)
O14 0.19(3) 0.052(12) 0.15(2) 0.000 0.000 0.000
O16 0.053(17) 0.11(2) 0.19(3) 0.000 0.000 -0.038(17)

loop_
_atom_type_symbol
_atom_type_description
_atom_type_scat_dispersion_real
_atom_type_scat_dispersion_imag
_atom_type_scat_source
C C 0.0033 0.0016 'International Tables Vol C Tables 4.2.6.8 and 6.1.1.4'
H H 0.0000 0.0000 'International Tables Vol C Tables 4.2.6.8 and 6.1.1.4'
Cl Cl 0.1484 0.1585 'International Tables Vol C Tables 4.2.6.8 and 6.1.1.4'
Cu Cu 0.3201 1.2651 'International Tables Vol C Tables 4.2.6.8 and 6.1.1.4'
N N 0.0061 0.0033 'International Tables Vol C Tables 4.2.6.8 and 6.1.1.4'
O O 0.0106 0.0060 'International Tables Vol C Tables 4.2.6.8 and 6.1.1.4'
Si Si 0.0817 0.0704 'International Tables Vol C Tables 4.2.6.8 and 6.1.1.4'
W W -0.8490 6.8722 'International Tables Vol C Tables 4.2.6.8 and 6.1.1.4'

loop_
_geom_angle_atom_site_label_1
_geom_angle_atom_site_label_2
_geom_angle_atom_site_label_3
_geom_angle
_geom_angle_site_symmetry_1
_geom_angle_site_symmetry_3
_geom_angle_publ_flag
W1 W1 O5 107.7(3) 12_755 3_756 ?
W1 W1 O8 119.4(5) 12_755 12_755 ?
W1 W1 O8 47.8(5) 12_755 . ?
W1 W1 O8A 37.6(4) 12_755 . ?
W1 W1 O8A 133.2(5) 12_755 12_755 ?
W1 W1 O10 81.62(6) 12_755 . ?
W1 W1 O11 33.5(3) 12_755 12_755 ?
W1 W1 O11 138.2(4) 12_755 . ?
W1 W1 O11A 50.5(4) 12_755 12_755 ?
W1 W1 O11A 115.9(5) 12_755 . ?
O8 W1 O5 59.4(6) 12_755 3_756 ?
O8 W1 O5 84.2(5) . 3_756 ?
O8 W1 O8 71.5(10) 12_755 . ?
O8 W1 O8A 21.2(5) 12_755 12_755 ?
O8 W1 O10 115.9(6) 12_755 . ?
O8 W1 O11 144.6(6) 12_755 12_755 ?
O8 W1 O11 77.6(6) . 12_755 ?
O8 W1 O11 97.3(7) 12_755 . ?
O8 W1 O11A 139.3(6) 12_755 12_755 ?
O8A W1 O8A 95.7(9) 12_755 . ?
O10 W1 O5 170.7(3) . 3_756 ?
O10 W1 O8 102.3(5) . . ?
O10 W1 O8A 86.4(4) . . ?
O10 W1 O8A 99.4(5) . 12_755 ?
O10 W1 O11 86.9(4) . 12_755 ?
O10 W1 O11 101.0(5) . . ?
O10 W1 O11A 102.1(4) . 12_755 ?
O11 W1 O5 101.2(4) 12_755 3_756 ?
O11 W1 O5 72.6(5) . 3_756 ?
O11 W1 O8 156.7(6) . . ?
O11 W1 O8A 88.0(6) . 12_755 ?
O11 W1 O11 104.7(8) . 12_755 ?
O11 W1 O11A 88.8(6) . 12_755 ?
O11A W1 O8A 84.8(6) 12_755 . ?
O11A W1 O8A 146.0(6) . . ?
O11A W1 O10 114.6(5) . . ?
O2 W2 O2 88.7(9) . 10_557 ?
O2 W2 O2A 20.1(4) 10_557 10_557 ?
O2 W2 O2A 88.7(5) . 10_557 ?
O2 W2 O5 73.2(5) 10_557 10_557 ?
O2 W2 O5 103.8(5) 10_557 . ?
O2 W2 O5 73.2(5) . . ?
O2 W2 O5 103.8(5) . 10_557 ?
O2 W2 O8A 87.0(7) . 10_557 ?
O2 W2 O8A 175.1(7) 10_557 10_557 ?
O2A W2 O2A 81.9(9) 10_557 . ?
O2A W2 O5 84.6(5) 10_557 . ?
O2A W2 O5 53.9(5) . . ?
O2A W2 O8A 86.5(7) 10_557 . ?
O2A W2 O8A 157.1(6) . . ?
O5 W2 O5 44.4(5) 10_557 . ?
O6 W2 O2 80.9(6) 10_557 10_557 ?
O6 W2 O2 101.8(6) 10_557 . ?
O6 W2 O2 80.9(6) . . ?
O6 W2 O2 101.8(6) . 10_557 ?
O6 W2 O2A 121.7(6) . 10_557 ?
O6 W2 O2A 100.6(6) 10_557 10_557 ?
O6 W2 O2A 100.6(6) . . ?
O6 W2 O2A 121.7(6) 10_557 . ?
O6 W2 O5 172.9(5) 10_557 . ?
O6 W2 O5 142.7(5) . . ?
O6 W2 O5 172.9(5) . 10_557 ?
O6 W2 O5 142.7(5) 10_557 10_557 ?
O6 W2 O6 30.2(8) 10_557 . ?
O6 W2 O8 100.3(6) 10_557 . ?
O6 W2 O8 119.6(7) 10_557 10_557 ?
O6 W2 O8 119.6(7) . . ?
O6 W2 O8 100.3(6) . 10_557 ?
O6 W2 O8A 79.8(6) . 10_557 ?
O6 W2 O8A 102.3(6) . . ?
O6 W2 O8A 102.3(6) 10_557 10_557 ?
O6 W2 O8A 79.8(6) 10_557 . ?
O8 W2 O2 94.7(7) 10_557 . ?
O8 W2 O2 94.7(7) . 10_557 ?
O8 W2 O2 157.9(6) 10_557 10_557 ?
O8 W2 O2 157.9(6) . . ?
O8 W2 O2A 137.9(6) 10_557 10_557 ?
O8 W2 O2A 87.1(7) . 10_557 ?
O8 W2 O5 56.8(6) . 10_557 ?
O8 W2 O5 84.8(5) 10_557 10_557 ?
O8 W2 O5 56.8(6) 10_557 . ?
O8 W2 O5 84.8(5) . . ?
O8 W2 O8 74.4(10) 10_557 . ?
O8 W2 O8A 21.0(4) 10_557 10_557 ?
O8 W2 O8A 88.4(6) . 10_557 ?
O8A W2 O5 72.6(5) 10_557 . ?
O8A W2 O5 105.5(5) . . ?
O8A W2 O8A 97.1(10) 10_557 . ?
O1 W3 O2 100.4(9) . . ?
O1 W3 O3 103.7(7) . . ?
O1 W3 O4 145.3(8) . . ?
O1 W3 O5 169.6(8) . . ?
O1 W3 O11 101.1(8) . 3_756 ?
O1 W3 O12 102.5(10) . 10_557 ?
O2 W3 O4 107.7(5) . . ?
O2 W3 O5 72.8(5) . . ?
O2 W3 O11 86.2(6) . 3_756 ?
O3 W3 O2 90.1(6) . . ?
O3 W3 O4 57.3(4) . . ?
O3 W3 O5 84.4(5) . . ?
O3 W3 O11 155.2(6) . 3_756 ?
O5 W3 O4 44.9(4) . . ?
O11 W3 O4 100.7(5) 3_756 . ?
O11 W3 O5 71.1(5) 3_756 . ?
O12 W3 O2 157.1(6) 10_557 . ?
O12 W3 O3 85.7(6) 10_557 . ?
O12 W3 O4 51.7(5) 10_557 . ?
O12 W3 O5 84.4(5) 10_557 . ?
O12 W3 O11 88.3(6) 10_557 3_756 ?
O1A W3A O2A 102.1(10) . . ?
O1A W3A O3A 100.1(7) . . ?
O1A W3A O4 170.5(9) . . ?
O1A W3A O5 144.4(9) . . ?
O2A W3A O4 84.7(5) . . ?
O2A W3A O5 52.4(5) . . ?
O3A W3A O2A 88.5(6) . . ?
O3A W3A O4 73.1(5) . . ?
O3A W3A O5 103.0(5) . . ?
O4 W3A O5 45.1(4) . . ?
O11A W3A O2A 86.8(6) 3_756 . ?
O11A W3A O4 84.1(4) 3_756 . ?
O11A W3A O5 57.0(4) 3_756 . ?
O12A W3A O2A 157.9(6) 10_557 . ?
O12A W3A O4 73.5(5) 10_557 . ?
O12A W3A O5 107.3(5) 10_557 . ?
W4 W4 O3 51.7(4) 10_557 10_557 ?
W4 W4 O3 115.0(4) 10_557 . ?
W4 W4 O3A 34.6(3) 10_557 10_557 ?
W4 W4 O3A 137.2(4) 10_557 . ?
W4 W4 O4 108.3(2) 10_557 . ?
W4 W4 O7 81.88(6) 10_557 . ?
W4 W4 O9 36.4(4) 10_557 . ?
W4 W4 O9 134.9(4) 10_557 10_557 ?
W4 W4 O9A 121.8(6) 10_557 10_557 ?
W4 W4 O9A 45.6(5) 10_557 . ?
O3 W4 O3 63.3(8) . 10_557 ?
O3 W4 O3A 20.6(4) 10_557 10_557 ?
O3 W4 O3A 81.8(6) . 10_557 ?
O3 W4 O4 84.5(4) 10_557 . ?
O3 W4 O4 62.0(5) . . ?
O3 W4 O7 113.6(5) . . ?
O3 W4 O9 105.1(6) . 10_557 ?
O3 W4 O9 144.1(6) . . ?
O3 W4 O9 84.8(5) 10_557 . ?
O3A W4 O4 101.7(4) 10_557 . ?
O3A W4 O4 72.7(4) . . ?
O7 W4 O3 102.0(4) . 10_557 ?
O7 W4 O3A 99.5(4) . . ?
O7 W4 O3A 86.2(4) . 10_557 ?
O7 W4 O4 169.7(3) . . ?
O7 W4 O9 100.6(5) . 10_557 ?
O7 W4 O9 87.6(4) . . ?
O7 W4 O9A 102.6(5) . . ?
O9 W4 O3 157.3(6) 10_557 10_557 ?
O9 W4 O3A 70.6(5) . 10_557 ?
O9 W4 O3A 167.0(5) 10_557 10_557 ?
O9 W4 O4 101.1(4) . . ?
O9 W4 O4 72.9(5) 10_557 . ?
O9 W4 O9 98.5(8) 10_557 . ?
O9A W4 O3A 157.8(6) . . ?
O9A W4 O3A 95.9(7) 10_557 . ?
O9A W4 O4 58.8(6) 10_557 . ?
O9A W4 O4 85.7(5) . . ?
O9A W4 O7 116.8(6) 10_557 . ?
O9A W4 O9A 76.3(10) 10_557 . ?
O4 W5 O4 42.9(5) 10_557 3_756 ?
O9 W5 O4 103.7(4) 12_755 10_557 ?
O9 W5 O4 103.7(4) . 3_756 ?
O9 W5 O4 72.5(5) . 10_557 ?
O9 W5 O4 72.5(5) 12_755 3_756 ?
O9 W5 O9 94.6(8) 12_755 . ?
O9 W5 O9A 20.4(4) 12_755 12_755 ?
O9 W5 O9A 87.7(5) . 12_755 ?
O9 W5 O12 156.2(6) 12_755 . ?
O9 W5 O12 84.5(6) . . ?
O9 W5 O12 156.2(6) . 12_755 ?
O9 W5 O12 84.5(6) 12_755 12_755 ?
O12 W5 O4 53.3(5) . 10_557 ?
O12 W5 O4 53.3(5) 12_755 3_756 ?
O12 W5 O4 84.6(5) . 3_756 ?
O12 W5 O4 84.6(5) 12_755 10_557 ?
O12 W5 O9A 136.3(6) . 12_755 ?
O12 W5 O9A 83.3(6) 12_755 12_755 ?
O12 W5 O12 87.0(8) . 12_755 ?
O12A W5 O9A 156.7(6) 12_755 . ?
O12A W5 O9A 93.9(7) . . ?
O12A W5 O12A 88.5(9) 12_755 . ?
O13 W5 O4 172.0(4) . 10_557 ?
O13 W5 O4 172.0(4) 12_755 3_756 ?
O13 W5 O4 145.0(4) 12_755 10_557 ?
O13 W5 O4 145.0(4) . 3_756 ?
O13 W5 O9 101.2(5) . . ?
O13 W5 O9 81.4(5) . 12_755 ?
O13 W5 O9 81.4(5) 12_755 . ?
O13 W5 O9 101.2(5) 12_755 12_755 ?
O13 W5 O9A 101.6(5) 12_755 . ?
O13 W5 O9A 119.1(6) . . ?
O13 W5 O9A 119.1(6) 12_755 12_755 ?
O13 W5 O9A 101.6(5) . 12_755 ?
O13 W5 O12 122.1(5) . . ?
O13 W5 O12 102.1(6) . 12_755 ?
O13 W5 O12 122.1(5) 12_755 12_755 ?
O13 W5 O12 102.1(6) 12_755 . ?
O13 W5 O12A 101.7(6) . . ?
O13 W5 O12A 82.9(6) . 12_755 ?
O13 W5 O12A 101.7(6) 12_755 12_755 ?
O13 W5 O12A 82.9(6) 12_755 . ?
O13 W5 O13 27.1(7) 12_755 . ?
O4 Si1 O4 109.3(8) 10_557 12_755 ?
O4 Si1 O4 109.3(8) 3_756 . ?
O4 Si1 O4 75.5(7) 10_557 . ?
O4 Si1 O4 65.3(7) 3_756 10_557 ?
O4 Si1 O4 75.5(7) 3_756 12_755 ?
O4 Si1 O4 65.3(7) 12_755 . ?
O5 Si1 O4 70.4(5) 10_557 10_557 ?
O5 Si1 O4 108.1(5) 12_755 . ?
O5 Si1 O4 70.4(5) 3_756 3_756 ?
O5 Si1 O4 110.5(5) 12_755 3_756 ?
O5 Si1 O4 108.1(5) 3_756 10_557 ?
O5 Si1 O4 110.5(5) 3_756 12_755 ?
O5 Si1 O4 108.1(5) 10_557 3_756 ?
O5 Si1 O4 108.1(5) . 12_755 ?
O5 Si1 O4 110.5(5) 10_557 . ?
O5 Si1 O4 175.4(5) . 3_756 ?
O5 Si1 O4 110.5(5) . 10_557 ?
O5 Si1 O4 175.4(5) 10_557 12_755 ?
O5 Si1 O4 175.4(5) 12_755 10_557 ?
O5 Si1 O4 70.4(5) . . ?
O5 Si1 O4 70.4(5) 12_755 12_755 ?
O5 Si1 O4 175.4(5) 3_756 . ?
O5 Si1 O5 110.3(9) 12_755 10_557 ?
O5 Si1 O5 110.3(9) . 3_756 ?
O5 Si1 O5 73.7(8) 3_756 10_557 ?
O5 Si1 O5 68.2(8) 3_756 12_755 ?
O5 Si1 O5 68.2(8) . 10_557 ?
O5 Si1 O5 73.7(8) . 12_755 ?
W2 O2 W3 123.6(7) . . ?
W3A O2A W2 150.7(8) . . ?
W4 O3 W3 150.5(7) 10_557 . ?
W4 O3 W3 142.0(7) . . ?
W4 O3 W4 13.22(13) . 10_557 ?
W3A O3A W4 123.2(7) . . ?
W4 O3A W4 8.16(9) . 10_557 ?
W3A O4 W4 91.0(3) . . ?
W4 O4 W3 88.3(3) . . ?
W4 O4 W5 90.5(3) . 10_557 ?
W5 O4 W3 99.9(4) 10_557 . ?
Si1 O4 W3 119.3(5) . . ?
Si1 O4 W3A 125.0(6) . . ?
Si1 O4 W4 123.9(5) . . ?
Si1 O4 W5 125.9(5) . 10_557 ?
Si1 O4 O4 57.4(4) . 12_755 ?
O4 O4 W3 136.2(2) 12_755 . ?
O4 O4 W3A 129.6(2) 12_755 . ?
O4 O4 W4 132.1(2) 12_755 . ?
O4 O4 W5 68.5(2) 12_755 10_557 ?
W1 O5 W2 90.8(4) 3_756 . ?
W1 O5 W3 91.5(4) 3_756 . ?
W1 O5 W3A 88.8(4) 3_756 . ?
W2 O5 W3A 100.4(4) . . ?
W3 O5 W2 90.3(4) . . ?
Si1 O5 W1 125.4(6) . 3_756 ?
Si1 O5 W2 123.7(6) . . ?
Si1 O5 W3 124.8(6) . . ?
Si1 O5 W3A 119.4(6) . . ?
Si1 O5 O5 55.9(4) . 10_557 ?
O5 O5 W1 133.2(3) 10_557 3_756 ?
O5 O5 W2 67.8(3) 10_557 . ?
O5 O5 W3 127.8(3) 10_557 . ?
O5 O5 W3A 134.4(3) 10_557 . ?
O6 O6 W2 74.9(4) 10_557 . ?
W4 O7 W4 16.24(11) . 10_557 ?
W1 O8 W1 12.79(15) 12_755 . ?
W1 O8 W2 142.1(11) 12_755 . ?
W2 O8 W1 149.6(10) . . ?
W1 O8A W1 9.19(10) 12_755 . ?
W1 O8A W2 122.6(8) 12_755 . ?
W2 O8A W1 123.9(7) . . ?
W4 O9 W4 8.67(10) 10_557 . ?
W4 O9 W5 124.1(7) 10_557 . ?
W5 O9 W4 125.3(6) . . ?
W4 O9A W4 12.58(16) 10_557 . ?
W4 O9A W5 145.3(10) 10_557 . ?
W4 O9A W5 152.3(9) . . ?
W1 O10 W1 16.77(11) . 12_755 ?
W1 O11 W1 8.39(9) . 12_755 ?
W1 O11 W3 124.9(8) . 3_756 ?
W3 O11 W1 125.8(7) 3_756 12_755 ?
W1 O11A W1 13.59(13) . 12_755 ?
W1 O11A W3A 150.4(7) 12_755 3_756 ?
W1 O11A W3A 142.1(8) . 3_756 ?
W3 O12 W5 153.0(8) 10_557 . ?
W5 O12A W3A 122.8(7) . 10_557 ?
O13 O13 W5 76.5(3) 12_755 . ?
N3 Cu1 N3 180.0 . 9_666 ?
N3 Cu1 N4 90.7(3) . 4_566 ?
N3 Cu1 N4 90.7(3) . 9_666 ?
N3 Cu1 N4 89.3(3) 9_666 4_566 ?
N3 Cu1 N4 89.3(3) . . ?
N3 Cu1 N4 89.3(3) . 12_655 ?
N3 Cu1 N4 89.3(3) 9_666 9_666 ?
N3 Cu1 N4 90.7(3) 9_666 . ?
N3 Cu1 N4 90.7(3) 9_666 12_655 ?
N4 Cu1 N4 180.0(3) 12_655 4_566 ?
N4 Cu1 N4 89.4(4) 4_566 9_666 ?
N4 Cu1 N4 90.6(4) . 4_566 ?
N4 Cu1 N4 89.4(4) . 12_655 ?
N4 Cu1 N4 180.0 . 9_666 ?
N4 Cu1 N4 90.6(4) 12_655 9_666 ?
O15 Cu2 Cu2 36.5(5) 3_655 10_556 ?
O15 Cu2 Cu2 36.5(5) . 10_556 ?
O15 Cu2 Cl1 21.2(6) 3_655 3_655 ?
O15 Cu2 Cl1 84.6(5) . 3_655 ?
O15 Cu2 O15 72.9(10) 3_655 . ?
O15 Cu2 N1 113.9(7) . 9_666 ?
O15 Cu2 N1 113.9(6) 3_655 9_666 ?
O15 Cu2 N5 156.0(6) . 12_655 ?
O15 Cu2 N5 156.0(6) 3_655 . ?
O15 Cu2 N5 92.8(5) . . ?
O15 Cu2 N5 92.8(6) 3_655 12_655 ?
N1 Cu2 Cu2 121.5(3) 9_666 10_556 ?
N1 Cu2 Cl1 93.1(3) 9_666 . ?
N1 Cu2 Cl1 93.1(3) 9_666 3_655 ?
N5 Cu2 Cu2 126.2(2) 12_655 10_556 ?
N5 Cu2 Cu2 126.2(2) . 10_556 ?
N5 Cu2 Cl1 177.0(3) . 3_655 ?
N5 Cu2 Cl1 88.4(3) . . ?
N5 Cu2 Cl1 177.0(3) 12_655 . ?
N5 Cu2 Cl1 88.4(3) 12_655 3_655 ?
N5 Cu2 N1 89.4(3) . 9_666 ?
N5 Cu2 N1 89.4(3) 12_655 9_666 ?
N5 Cu2 N5 93.4(4) . 12_655 ?
Cu2 Cl1 Cu2 78.3(3) 10_556 . ?
Cu2 O15 Cu2 107.1(10) 10_556 . ?
Cu2 O15 H15 114.8 10_556 . ?
Cu2 O15 H15 114.8 . . ?
N3 N1 Cu2 129.9(8) . 9_666 ?
N3 N1 C4 105.7(11) . . ?
C4 N1 Cu2 122.4(9) . 9_666 ?
C4 N2 C3 126.4(13) . . ?
C5 N2 C3 128.1(13) . . ?
C5 N2 C4 104.1(12) . . ?
N1 N3 Cu1 118.7(8) . . ?
C5 N3 Cu1 133.8(9) . . ?
C5 N3 N1 107.5(11) . . ?
N5 N4 Cu1 126.2(6) . . ?
C6 N4 Cu1 127.6(6) . . ?
C6 N4 N5 106.0(8) . . ?
N4 N5 Cu2 123.8(6) . . ?
C7 N5 Cu2 128.0(6) . . ?
C7 N5 N4 108.1(7) . . ?
C6 N6 C7 106.8(8) . . ?
C6 N6 C8 127.3(9) . . ?
C7 N6 C8 125.7(9) . . ?
C1 C1 H1 126.9 10_557 . ?
C2 C1 C1 126.6(10) . 10_557 ?
C2 C1 H1 100.6 . . ?
C1 C2 C3 123.0(17) . . ?
N2 C3 C2 108.5(12) . . ?
N2 C3 H3A 110.0 . . ?
N2 C3 H3B 110.0 . . ?
C2 C3 H3A 110.0 . . ?
C2 C3 H3B 110.0 . . ?
H3A C3 H3B 108.4 . . ?
N1 C4 N2 109.2(12) . . ?
N1 C4 H4 125.4 . . ?
N2 C4 H4 125.4 . . ?
N2 C5 H5 124.5 . . ?
N2 C5 H5 117.1(8) . 12_655 ?
N3 C5 N2 110.9(12) . . ?
N3 C5 H5 124.5(7) . 12_655 ?
N3 C5 H5 124.5 . . ?
H5 C5 H5 25.6 . 12_655 ?
N4 C6 N6 110.4(8) . . ?
N4 C6 H6 124.8 . . ?
N6 C6 H6 124.8 . . ?
N5 C7 N6 108.8(9) . . ?
N5 C7 H7 125.6 . . ?
N6 C7 H7 125.6 . . ?
N6 C8 H8A 109.6 . . ?
N6 C8 H8B 109.6 . . ?
N6 C8 C11 110.1(8) . . ?
H8A C8 H8B 108.2 . . ?
C11 C8 H8A 109.6 . . ?
C11 C8 H8B 109.6 . . ?
C10 C9 H9 119.5 13_656 . ?
C11 C9 H9 119.5 . . ?
C11 C9 C10 121.0(10) . 13_656 ?
C9 C10 H10 120.4 13_656 . ?
C11 C10 C9 119.2(9) . 13_656 ?
C11 C10 H10 120.4 . . ?
C9 C11 C8 121.3(9) . . ?
C9 C11 C10 119.8(9) . . ?
C10 C11 C8 118.8(9) . . ?
H14A O14 H14B 124.2 . . ?
H14A O14 H14B 124.2 . 12_755 ?
H14A O14 H14B 124.2 . 10_557 ?
H14A O14 H14B 124.2 . 3_756 ?
H14B O14 H14B 55.5 3_756 12_755 ?
H14B O14 H14B 86.2 . 12_755 ?
H14B O14 H14B 111.6 10_557 12_755 ?
H14B O14 H14B 55.5 . 10_557 ?
H14B O14 H14B 111.6 . 3_756 ?
H14B O14 H14B 86.2 10_557 3_756 ?
H16 O16 H16 100.6 . 10_556 ?

loop_
_geom_bond_atom_site_label_1
_geom_bond_atom_site_label_2
_geom_bond_distance
_geom_bond_site_symmetry_2
_geom_bond_publ_flag
W1 W1 0.498(2) 12_755 ?
W1 O5 2.340(11) 3_756 ?
W1 O8 1.668(18) 12_755 ?
W1 O8 1.961(18) . ?
W1 O8A 2.272(17) . ?
W1 O8A 1.901(18) 12_755 ?
W1 O10 1.707(9) . ?
W1 O11 1.882(14) . ?
W1 O11 2.278(14) 12_755 ?
W1 O11A 1.635(12) . ?
W1 O11A 1.906(12) 12_755 ?
W2 O2 1.897(15) . ?
W2 O2 1.897(15) 10_557 ?
W2 O2A 1.926(14) . ?
W2 O2A 1.926(14) 10_557 ?
W2 O5 2.377(11) . ?
W2 O5 2.377(11) 10_557 ?
W2 O6 1.702(11) 10_557 ?
W2 O6 1.702(11) . ?
W2 O8 1.884(16) . ?
W2 O8 1.884(16) 10_557 ?
W2 O8A 1.929(17) 10_557 ?
W2 O8A 1.929(17) . ?
W3 O1 1.70(2) . ?
W3 O2 1.925(15) . ?
W3 O3 1.905(13) . ?
W3 O4 2.467(10) . ?
W3 O5 2.374(12) . ?
W3 O11 1.926(13) 3_756 ?
W3 O12 1.880(15) 10_557 ?
W3A O1A 1.71(3) . ?
W3A O2A 1.915(15) . ?
W3A O3A 1.902(13) . ?
W3A O4 2.357(10) . ?
W3A O5 2.459(12) . ?
W3A O11A 1.914(13) 3_756 ?
W3A O12A 1.914(15) 10_557 ?
W4 W4 0.481(3) 10_557 ?
W4 O3 1.904(12) 10_557 ?
W4 O3 1.650(12) . ?
W4 O3A 1.923(13) . ?
W4 O3A 2.299(13) 10_557 ?
W4 O4 2.361(10) . ?
W4 O7 1.702(8) . ?
W4 O9 1.894(15) 10_557 ?
W4 O9 2.259(14) . ?
W4 O9A 1.875(17) . ?
W4 O9A 1.576(17) 10_557 ?
W5 O4 2.368(10) 10_557 ?
W5 O4 2.368(10) 3_756 ?
W5 O9 1.906(15) . ?
W5 O9 1.906(15) 12_755 ?
W5 O9A 1.940(17) . ?
W5 O9A 1.940(17) 12_755 ?
W5 O12 1.928(15) . ?
W5 O12 1.928(15) 12_755 ?
W5 O12A 1.892(15) 12_755 ?
W5 O12A 1.892(15) . ?
W5 O13 1.692(11) . ?
W5 O13 1.692(11) 12_755 ?
Si1 O4 1.607(10) 3_756 ?
Si1 O4 1.607(10) . ?
Si1 O4 1.607(10) 10_557 ?
Si1 O4 1.607(10) 12_755 ?
Si1 O5 1.602(11) . ?
Si1 O5 1.602(11) 3_756 ?
Si1 O5 1.602(11) 10_557 ?
Si1 O5 1.602(11) 12_755 ?
O4 O4 1.734(19) 12_755 ?
O5 O5 1.80(2) 10_557 ?
O6 O6 0.89(2) 10_557 ?
O13 O13 0.79(2) 12_755 ?
Cu1 N3 2.042(10) 9_666 ?
Cu1 N3 2.042(10) . ?
Cu1 N4 2.176(8) 4_566 ?
Cu1 N4 2.176(8) 12_655 ?
Cu1 N4 2.176(8) 9_666 ?
Cu1 N4 2.176(8) . ?
Cu2 Cu2 2.975(3) 10_556 ?
Cu2 Cl1 2.357(6) . ?
Cu2 Cl1 2.357(6) 3_655 ?
Cu2 O15 1.849(12) . ?
Cu2 O15 1.849(12) 3_655 ?
Cu2 N1 2.287(12) 9_666 ?
Cu2 N5 1.993(7) 12_655 ?
Cu2 N5 1.993(7) . ?
O15 H15 0.8529 . ?
N1 N3 1.341(14) . ?
N1 C4 1.344(17) . ?
N2 C3 1.477(19) . ?
N2 C4 1.354(18) . ?
N2 C5 1.338(16) . ?
N3 C5 1.291(16) . ?
N4 N5 1.387(9) . ?
N4 C6 1.311(12) . ?
N5 C7 1.308(11) . ?
N6 C6 1.335(12) . ?
N6 C7 1.349(11) . ?
N6 C8 1.477(12) . ?
C1 C1 1.39(2) 10_557 ?
C1 H1 1.0401 . ?
C1 C2 1.15(2) . ?
C2 C3 1.52(2) . ?
C3 H3A 0.9700 . ?
C3 H3B 0.9700 . ?
C4 H4 0.9300 . ?
C5 H5 0.9301 12_655 ?
C5 H5 0.9300 . ?
C6 H6 0.9300 . ?
C7 H7 0.9300 . ?
C8 H8A 0.9700 . ?
C8 H8B 0.9700 . ?
C8 C11 1.514(13) . ?
C9 H9 0.9300 . ?
C9 C10 1.379(13) 13_656 ?
C9 C11 1.359(13) . ?
C10 H10 0.9300 . ?
C10 C11 1.373(13) . ?
O14 H14A 0.7989 . ?
O14 H14B 0.8498 10_557 ?
O14 H14B 0.8499 . ?
O14 H14B 0.8498 3_756 ?
O14 H14B 0.8498 12_755 ?
O16 H16 0.8124 . ?
O16 H16 0.8125 10_556 ?

loop_
_geom_torsion_atom_site_label_1
_geom_torsion_atom_site_label_2
_geom_torsion_atom_site_label_3
_geom_torsion_atom_site_label_4
_geom_torsion
_geom_torsion_site_symmetry_1
_geom_torsion_site_symmetry_2
_geom_torsion_site_symmetry_3
_geom_torsion_site_symmetry_4
_geom_torsion_publ_flag
W1 W1 O11 W3 -99.6(8) 12_755 . . 3_756 ?
W1 W1 O11A W3A -134.9(10) 12_755 . . 3_756 ?
W4 W4 O3 W3 -137.2(10) 10_557 . . . ?
W4 W4 O9A W5 65.8(17) 10_557 . . . ?
O2 W2 O2 W3 104.2(9) 10_557 . . . ?
O2 W2 O6 O6 -46.9(5) 10_557 . . 10_557 ?
O2 W2 O6 O6 -133.6(5) . . . 10_557 ?
O2 W2 O8 W1 53(3) . . . . ?
O2 W2 O8 W1 -26.4(14) 10_557 . . 12_755 ?
O2 W2 O8 W1 -44.9(16) 10_557 . . . ?
O2 W2 O8 W1 72(2) . . . 12_755 ?
O2A W2 O6 O6 -50.8(6) 10_557 . . 10_557 ?
O2A W2 O6 O6 -137.8(5) . . . 10_557 ?
O3 W4 O3 W3 -137.2(10) 10_557 . . . ?
O3 W4 O3 W4 -0.003(11) 10_557 . . 10_557 ?
O3 W4 O7 W4 48.0(4) 10_557 . . 10_557 ?
O3 W4 O7 W4 113.8(5) . . . 10_557 ?
O3A W4 O7 W4 136.7(4) . . . 10_557 ?
O3A W4 O7 W4 34.5(3) 10_557 . . 10_557 ?
O3A W4 O9A W4 -108.6(15) . . . 10_557 ?
O3A W4 O9A W4 -17.9(5) 10_557 . . 10_557 ?
O3A W4 O9A W5 47.8(17) 10_557 . . . ?
O3A W4 O9A W5 -43(3) . . . . ?
O4 W4 O3 W3 -38.8(10) . . . . ?
O4 W4 O3 W4 98.3(4) . . . 10_557 ?
O4 W4 O7 W4 176(2) . . . 10_557 ?
O4 W4 O9A W4 -121.1(5) . . . 10_557 ?
O4 W4 O9A W5 -55.3(17) . . . . ?
O4 W5 O12A W3A -2.2(7) 10_557 . . 10_557 ?
O4 W5 O12A W3A -33.6(9) 3_756 . . 10_557 ?
O4 W5 O13 O13 178.4(8) 3_756 . . 12_755 ?
O4 Si1 O4 W3 128.5(4) 12_755 . . . ?
O4 Si1 O4 W3 -168.5(7) 3_756 . . . ?
O4 Si1 O4 W3 -111.8(5) 10_557 . . . ?
O4 Si1 O4 W3A -178.6(8) 3_756 . . . ?
O4 Si1 O4 W3A -121.9(5) 10_557 . . . ?
O4 Si1 O4 W3A 118.4(5) 12_755 . . . ?
O4 Si1 O4 W4 -58.9(5) 3_756 . . . ?
O4 Si1 O4 W4 -2.2(8) 10_557 . . . ?
O4 Si1 O4 W4 -121.9(5) 12_755 . . . ?
O4 Si1 O4 W5 117.7(5) 10_557 . . 10_557 ?
O4 Si1 O4 W5 -2.0(8) 12_755 . . 10_557 ?
O4 Si1 O4 W5 61.0(5) 3_756 . . 10_557 ?
O4 Si1 O4 O4 119.7(5) 10_557 . . 12_755 ?
O4 Si1 O4 O4 63.0(4) 3_756 . . 12_755 ?
O4 Si1 O5 W1 114.8(8) . . . 3_756 ?
O4 Si1 O5 W1 -179.9(6) 10_557 . . 3_756 ?
O4 Si1 O5 W1 60.6(9) 12_755 . . 3_756 ?
O4 Si1 O5 W2 -125.5(8) . . . . ?
O4 Si1 O5 W2 -60.2(8) 10_557 . . . ?
O4 Si1 O5 W2 -179.8(6) 12_755 . . . ?
O4 Si1 O5 W3 -7.4(6) . . . . ?
O4 Si1 O5 W3 57.9(8) 10_557 . . . ?
O4 Si1 O5 W3 -61.7(8) 12_755 . . . ?
O4 Si1 O5 W3A 68.4(7) 10_557 . . . ?
O4 Si1 O5 W3A -51.2(7) 12_755 . . . ?
O4 Si1 O5 W3A 3.1(5) . . . . ?
O4 Si1 O5 O5 -122.9(4) . . . 10_557 ?
O4 Si1 O5 O5 -57.6(4) 10_557 . . 10_557 ?
O4 Si1 O5 O5 -177.2(6) 12_755 . . 10_557 ?
O5 W1 O11 W1 97.3(5) 3_756 . . 12_755 ?
O5 W1 O11 W3 -2.3(7) 3_756 . . 3_756 ?
O5 W1 O11A W1 97.3(4) 3_756 . . 12_755 ?
O5 W1 O11A W3A -37.6(10) 3_756 . . 3_756 ?
O5 W2 O2 W3 31.9(10) 10_557 . . . ?
O5 W2 O2 W3 -0.6(8) . . . . ?
O5 W2 O6 O6 -179.7(8) . . . 10_557 ?
O5 W2 O8 W1 21.5(13) 10_557 . . . ?
O5 W2 O8 W1 40.0(12) 10_557 . . 12_755 ?
O5 W2 O8 W1 58.6(15) . . . . ?
O5 W2 O8 W1 77.1(13) . . . 12_755 ?
O5 Si1 O4 W3 -49.6(7) 10_557 . . . ?
O5 Si1 O4 W3 6.7(5) . . . . ?
O5 Si1 O4 W3 71.2(7) 12_755 . . . ?
O5 Si1 O4 W3A 61.1(8) 12_755 . . . ?
O5 Si1 O4 W3A -3.4(6) . . . . ?
O5 Si1 O4 W3A -59.7(8) 10_557 . . . ?
O5 Si1 O4 W4 -179.2(6) 12_755 . . . ?
O5 Si1 O4 W4 60.0(8) 10_557 . . . ?
O5 Si1 O4 W4 116.3(8) . . . . ?
O5 Si1 O4 W5 179.8(6) 10_557 . . 10_557 ?
O5 Si1 O4 W5 -123.9(8) . . . 10_557 ?
O5 Si1 O4 W5 -59.3(8) 12_755 . . 10_557 ?
O5 Si1 O4 O4 -178.2(6) 10_557 . . 12_755 ?
O5 Si1 O4 O4 -57.3(5) 12_755 . . 12_755 ?
O5 Si1 O4 O4 -121.9(5) . . . 12_755 ?
O5 Si1 O5 W1 -122.3(5) 10_557 . . 3_756 ?
O5 Si1 O5 W1 -1.8(10) 12_755 . . 3_756 ?
O5 Si1 O5 W1 -60.4(6) 3_756 . . 3_756 ?
O5 Si1 O5 W2 59.3(5) 3_756 . . . ?
O5 Si1 O5 W2 -2.6(9) 10_557 . . . ?
O5 Si1 O5 W2 117.8(5) 12_755 . . . ?
O5 Si1 O5 W3 -124.0(5) 12_755 . . . ?
O5 Si1 O5 W3 177.4(9) 3_756 . . . ?
O5 Si1 O5 W3 115.5(6) 10_557 . . . ?
O5 Si1 O5 W3A -172.1(8) 3_756 . . . ?
O5 Si1 O5 W3A -113.5(5) 12_755 . . . ?
O5 Si1 O5 W3A 126.0(4) 10_557 . . . ?
O5 Si1 O5 O5 120.5(5) 12_755 . . 10_557 ?
O5 Si1 O5 O5 61.9(5) 3_756 . . 10_557 ?
O6 W2 O2 W3 -175.4(8) 10_557 . . . ?
O6 W2 O2 W3 -153.5(10) . . . . ?
O6 W2 O8 W1 -151.4(14) . . . . ?
O6 W2 O8 W1 -132.9(13) . . . 12_755 ?
O6 W2 O8 W1 -126.5(15) 10_557 . . . ?
O6 W2 O8 W1 -108.0(14) 10_557 . . 12_755 ?
O7 W4 O3 W3 130.9(11) . . . . ?
O7 W4 O3 W4 -91.9(3) . . . 10_557 ?
O7 W4 O9A W4 65.1(6) . . . 10_557 ?
O7 W4 O9A W5 130.8(17) . . . . ?
O8 W1 O10 W1 -43.4(5) . . . 12_755 ?
O8 W1 O10 W1 -118.7(6) 12_755 . . 12_755 ?
O8 W1 O11 W1 152.1(7) 12_755 . . 12_755 ?
O8 W1 O11 W1 92.8(17) . . . 12_755 ?
O8 W1 O11 W3 -7(2) . . . 3_756 ?
O8 W1 O11 W3 52.5(10) 12_755 . . 3_756 ?
O8 W2 O2 W3 5(2) . . . . ?
O8 W2 O2 W3 -53.8(10) 10_557 . . . ?
O8 W2 O6 O6 55.5(6) . . . 10_557 ?
O8 W2 O6 O6 133.3(6) 10_557 . . 10_557 ?
O8 W2 O8 W1 134.0(11) 10_557 . . 12_755 ?
O8 W2 O8 W1 115.5(15) 10_557 . . . ?
O8A W1 O10 W1 -37.5(4) . . . 12_755 ?
O8A W1 O10 W1 -132.6(5) 12_755 . . 12_755 ?
O8A W1 O11A W1 158.8(6) 12_755 . . 12_755 ?
O8A W1 O11A W1 31.2(9) . . . 12_755 ?
O8A W1 O11A W3A -103.7(15) . . . 3_756 ?
O8A W1 O11A W3A 23.9(13) 12_755 . . 3_756 ?
O8A W2 O6 O6 137.8(5) 10_557 . . 10_557 ?
O8A W2 O6 O6 42.6(5) . . . 10_557 ?
O9 W4 O3 W3 -107.5(13) . . . . ?
O9 W4 O3 W3 21.9(13) 10_557 . . . ?
O9 W4 O3 W4 29.6(7) . . . 10_557 ?
O9 W4 O3 W4 159.0(5) 10_557 . . 10_557 ?
O9 W4 O7 W4 -36.2(4) . . . 10_557 ?
O9 W4 O7 W4 -134.3(4) 10_557 . . 10_557 ?
O9 W5 O13 O13 136.7(4) 12_755 . . 12_755 ?
O9 W5 O13 O13 43.7(4) . . . 12_755 ?
O9A W4 O7 W4 -40.9(5) . . . 10_557 ?
O9A W4 O7 W4 -121.7(6) 10_557 . . 10_557 ?
O9A W4 O9A W4 -179.995(3) 10_557 . . 10_557 ?
O9A W4 O9A W5 -114.2(17) 10_557 . . . ?
O9A W5 O12A W3A -10(2) 12_755 . . 10_557 ?
O9A W5 O12A W3A 50.4(9) . . . 10_557 ?
O9A W5 O13 O13 54.3(6) . . . 12_755 ?
O9A W5 O13 O13 133.6(5) 12_755 . . 12_755 ?
O10 W1 O11 W1 -89.6(5) . . . 12_755 ?
O10 W1 O11 W3 170.8(7) . . . 3_756 ?
O10 W1 O11A W1 -92.5(4) . . . 12_755 ?
O10 W1 O11A W3A 132.5(10) . . . 3_756 ?
O11 W1 O10 W1 137.6(4) . . . 12_755 ?
O11 W1 O10 W1 33.2(3) 12_755 . . 12_755 ?
O11 W1 O11 W1 0.001(9) 12_755 . . 12_755 ?
O11 W1 O11 W3 -99.6(8) 12_755 . . 3_756 ?
O11A W1 O10 W1 46.4(4) 12_755 . . 12_755 ?
O11A W1 O10 W1 114.7(5) . . . 12_755 ?
O11A W1 O11A W1 0.003(6) 12_755 . . 12_755 ?
O11A W1 O11A W3A -134.9(10) 12_755 . . 3_756 ?
O12 W5 O13 O13 -140.9(4) 12_755 . . 12_755 ?
O12 W5 O13 O13 -46.8(5) . . . 12_755 ?
O12A W5 O12A W3A -106.4(8) 12_755 . . 10_557 ?
O12A W5 O13 O13 -46.9(5) . . . 12_755 ?
O12A W5 O13 O13 -133.9(5) 12_755 . . 12_755 ?
O13 W5 O12A W3A 151.6(9) 12_755 . . 10_557 ?
O13 W5 O12A W3A 171.2(8) . . . 10_557 ?
Cu1 N3 C5 N2 164.4(7) . . . . ?
Cu1 N4 N5 Cu2 9.3(10) . . . . ?
Cu1 N4 N5 C7 -175.0(6) . . . . ?
Cu1 N4 C6 N6 174.8(6) . . . . ?
Cu2 N1 N3 Cu1 0.000(4) 9_666 . . . ?
Cu2 N1 N3 C5 180.000(4) 9_666 . . . ?
Cu2 N1 C4 N2 -176.4(8) 9_666 . . . ?
Cu2 N5 C7 N6 175.5(6) . . . . ?
O15 Cu2 O15 Cu2 -2.1(13) 3_655 . . 10_556 ?
N1 Cu2 O15 Cu2 -111.2(8) 9_666 . . 10_556 ?
N1 N3 C5 N2 -15.6(7) . . . . ?
N3 N1 C4 N2 -10.9(13) . . . . ?
N4 N5 C7 N6 0.0(11) . . . . ?
N5 Cu2 O15 Cu2 158.3(8) . . . 10_556 ?
N5 Cu2 O15 Cu2 53(2) 12_655 . . 10_556 ?
N5 N4 C6 N6 -0.2(10) . . . . ?
N6 C8 C11 C9 41.8(15) . . . . ?
N6 C8 C11 C10 -137.4(10) . . . . ?
C1 C1 C2 C3 167.8(9) 10_557 . . . ?
C1 C2 C3 N2 -88.8(19) . . . . ?
C3 N2 C4 N1 -165.5(14) . . . . ?
C3 N2 C5 N3 175.5(14) . . . . ?
C4 N1 N3 Cu1 -164.0(7) . . . . ?
C4 N1 N3 C5 16.0(7) . . . . ?
C4 N2 C3 C2 6(2) . . . . ?
C4 N2 C5 N3 8.5(12) . . . . ?
C5 N2 C3 C2 -158.2(14) . . . . ?
C5 N2 C4 N1 1.9(15) . . . . ?
C6 N4 N5 Cu2 -175.6(6) . . . . ?
C6 N4 N5 C7 0.1(10) . . . . ?
C6 N6 C7 N5 -0.1(11) . . . . ?
C6 N6 C8 C11 58.5(14) . . . . ?
C7 N6 C6 N4 0.2(11) . . . . ?
C7 N6 C8 C11 -115.0(11) . . . . ?
C8 N6 C6 N4 -174.3(8) . . . . ?
C8 N6 C7 N5 174.5(8) . . . . ?
C9 C10 C11 C8 179.2(11) 13_656 . . . ?
C9 C10 C11 C9 -0.1(19) 13_656 . . . ?
C10 C9 C11 C8 -179.2(11) 13_656 . . . ?
C10 C9 C11 C10 0(2) 13_656 . . . ?
